data_7707367
loop_
_publ_author_name
'Masaryk, Luk\'a\<s'
'Nemec, Ivan'
'Ka\<sp\'arkov\'a, Jana'
'Brabec, Viktor'
'\<Starha, Pavel'

_publ_section_title
;
 Unexpected solution behaviour of ester-functionalized half-sandwich
 Ru(II) and Ir(III) complexes.
;
_journal_issue 23
_journal_name_full 'Dalton transactions (Cambridge, England : 2003)'
_journal_page_first 8017
_journal_page_last 8028
_journal_paper_doi 10.1039/d1dt00466b
_journal_volume 50
_journal_year 2021
_chemical_formula_sum 'C52 H62 Cl2 F12 N4 O9 P2 Ru2'
_chemical_formula_weight 1450.03
_space_group_crystal_system triclinic
_space_group_IT_number 2
_space_group_name_Hall '-P 1'
_space_group_name_H-M_alt 'P -1'
_atom_sites_solution_hydrogens mixed
_audit_creation_method SHELXL-2014/7
_audit_update_record
;
2021-02-07 deposited with the CCDC.	2021-05-07 downloaded from the CCDC.
;
_cell_angle_alpha 93.817(2)
_cell_angle_beta 94.4690(10)
_cell_angle_gamma 103.9330(10)
_cell_formula_units_Z 2
_cell_length_a 11.1726(2)
_cell_length_b 13.6947(2)
_cell_length_c 20.3963(4)
_cell_measurement_reflns_used 7733
_cell_measurement_temperature 293(2)
_cell_measurement_theta_max 68.122
_cell_measurement_theta_min 2.184
_cell_volume 3007.95(9)
_computing_cell_refinement 'CrysAlisPro 1.171.40.82a (Rigaku OD, 2020)'
_computing_data_collection 'CrysAlisPro 1.171.40.82a (Rigaku OD, 2020)'
_computing_data_reduction 'CrysAlisPro 1.171.40.82a (Rigaku OD, 2020)'
_computing_molecular_graphics 'Olex2 1.3-ac4 (Dolomanov et al., 2009)'
_computing_publication_material 'Olex2 1.3-ac4 (Dolomanov et al., 2009)'
_computing_structure_refinement 'SHELXL 2018/3 (Sheldrick, 2015)'
_computing_structure_solution 'SHELXS  (Sheldrick, 2008)'
_diffrn_ambient_temperature 293(2)
_diffrn_measured_fraction_theta_full 0.998
_diffrn_measured_fraction_theta_max 0.993
_diffrn_measurement_device_type 'XtaLAB Synergy, Single source at home/near, HyPix3000'
_diffrn_measurement_method '\w scans'
_diffrn_radiation_type CuK\a
_diffrn_radiation_wavelength 1.54184
_diffrn_reflns_av_R_equivalents 0.0259
_diffrn_reflns_av_unetI/netI 0.0203
_diffrn_reflns_Laue_measured_fraction_full 0.998
_diffrn_reflns_Laue_measured_fraction_max 0.993
_diffrn_reflns_limit_h_max 13
_diffrn_reflns_limit_h_min -13
_diffrn_reflns_limit_k_max 16
_diffrn_reflns_limit_k_min -16
_diffrn_reflns_limit_l_max 24
_diffrn_reflns_limit_l_min -24
_diffrn_reflns_number 46145
_diffrn_reflns_point_group_measured_fraction_full 0.998
_diffrn_reflns_point_group_measured_fraction_max 0.993
_diffrn_reflns_theta_full 67.684
_diffrn_reflns_theta_max 68.315
_diffrn_reflns_theta_min 2.181
_diffrn_source 'micro-focus sealed X-ray tube'
_exptl_absorpt_coefficient_mu 6.208
_exptl_absorpt_correction_T_max 1.000
_exptl_absorpt_correction_T_min 0.722
_exptl_absorpt_correction_type multi-scan
_exptl_absorpt_process_details
;
CrysAlisPro 1.171.40.82a (Rigaku Oxford Diffraction, 2020)
Empirical absorption correction using spherical harmonics,
implemented in SCALE3 ABSPACK scaling algorithm.
;
_exptl_crystal_colour yellow
_exptl_crystal_density_diffrn 1.601
_exptl_crystal_description prism
_exptl_crystal_F_000 1468
_exptl_crystal_size_max 0.18
_exptl_crystal_size_mid 0.16
_exptl_crystal_size_min 0.15
_refine_diff_density_max 0.606
_refine_diff_density_min -0.466
_refine_diff_density_rms 0.064
_refine_ls_extinction_method none
_refine_ls_goodness_of_fit_ref 1.026
_refine_ls_hydrogen_treatment constr
_refine_ls_matrix_type full
_refine_ls_number_parameters 784
_refine_ls_number_reflns 10970
_refine_ls_number_restraints 24
_refine_ls_restrained_S_all 1.027
_refine_ls_R_factor_all 0.0369
_refine_ls_R_factor_gt 0.0333
_refine_ls_shift/su_max 0.004
_refine_ls_shift/su_mean 0.000
_refine_ls_structure_factor_coef Fsqd
_refine_ls_weighting_details 'w=1/[\s^2^(Fo^2^)+(0.0520P)^2^+2.5384P] where P=(Fo^2^+2Fc^2^)/3'
_refine_ls_weighting_scheme calc
_refine_ls_wR_factor_gt 0.0902
_refine_ls_wR_factor_ref 0.0926
_reflns_Friedel_coverage 0.000
_reflns_number_gt 9897
_reflns_number_total 10970
_reflns_threshold_expression 'I > 2\s(I)'
_cod_data_source_file d1dt00466b2.cif
_cod_data_source_block RuAC
_cod_depositor_comments 'Adding full bibliography for 7707364--7707367.cif.'
_cod_database_code 7707367
_shelx_shelxl_version_number 2014/7
_shelx_space_group_comment
;
The symmetry employed for this shelxl refinement is uniquely defined
by the following loop, which should always be used as a source of
symmetry information in preference to the above space-group names.
They are only intended as comments.
;

loop_
_space_group_symop_operation_xyz
'x, y, z'
'-x, -y, -z'

loop_
_atom_site_label
_atom_site_type_symbol
_atom_site_fract_x
_atom_site_fract_y
_atom_site_fract_z
_atom_site_U_iso_or_equiv
_atom_site_adp_type
_atom_site_occupancy
_atom_site_site_symmetry_order
_atom_site_calc_flag
_atom_site_refinement_flags_posn
_atom_site_refinement_flags_adp
_atom_site_refinement_flags_occupancy
_atom_site_disorder_assembly
_atom_site_disorder_group
Ru1 Ru 0.22964(2) 0.24495(2) 1.00776(2) 0.03546(7) Uani 1 1 d . . . . .
Ru2 Ru 0.76841(2) 1.24283(2) 0.46703(2) 0.03469(7) Uani 1 1 d . . . . .
Cl2 Cl 0.56010(7) 1.26033(5) 0.45749(4) 0.05003(17) Uani 1 1 d . . . . .
Cl1 Cl 0.43468(7) 0.22569(6) 0.99797(5) 0.0576(2) Uani 1 1 d . . . . .
P1 P 1.08353(10) 0.53359(9) 0.27352(5) 0.0699(3) Uani 1 1 d . . . . .
P2 P 0.95215(11) 0.99524(12) 0.25878(7) 0.0894(4) Uani 1 1 d . . . . .
O5 O 0.5281(2) 0.72407(15) 0.37779(11) 0.0554(6) Uani 1 1 d . . . . .
O3 O 0.3627(2) 0.74052(15) 1.12500(11) 0.0558(6) Uani 1 1 d . . . . .
N4 N 0.6919(2) 1.09819(16) 0.42179(11) 0.0357(5) Uani 1 1 d . . . . .
O1 O 0.3783(2) 0.66739(16) 0.83105(10) 0.0555(6) Uani 1 1 d . . . . .
N2 N 0.3132(2) 0.38167(16) 1.06207(11) 0.0355(5) Uani 1 1 d . . . . .
O7 O 0.6624(3) 0.86356(17) 0.67867(11) 0.0650(7) Uani 1 1 d . . . . .
N3 N 0.7204(2) 1.15595(16) 0.54593(11) 0.0360(5) Uani 1 1 d . . . . .
N1 N 0.2646(2) 0.34592(16) 0.93480(11) 0.0373(5) Uani 1 1 d . . . . .
O8 O 0.6736(3) 0.8157(2) 0.78088(13) 0.0722(7) Uani 1 1 d . . . . .
C21 C 0.6805(3) 1.0291(2) 0.64724(13) 0.0384(6) Uani 1 1 d . . . . .
C47 C 0.3306(2) 0.46511(19) 1.02836(12) 0.0338(5) Uani 1 1 d . . . . .
C42 C 0.3333(3) 0.5187(2) 0.91292(13) 0.0370(6) Uani 1 1 d . . . . .
H42 H 0.3643 0.5860 0.9290 0.044 Uiso 1 1 calc R U . . .
O6 O 0.5454(3) 0.59855(19) 0.30684(14) 0.0796(8) Uani 1 1 d . . . . .
O2 O 0.3535(3) 0.7387(2) 0.73906(14) 0.0898(10) Uani 1 1 d . . . . .
C25 C 0.6636(2) 1.02166(19) 0.46098(12) 0.0325(5) Uani 1 1 d . . . . .
C20 C 0.6603(2) 0.9901(2) 0.58149(13) 0.0367(6) Uani 1 1 d . . . . .
H20 H 0.6329 0.9207 0.5708 0.044 Uiso 1 1 calc R U . . .
O4 O 0.4536(4) 0.8715(2) 1.19573(16) 0.0993(12) Uani 1 1 d . . . . .
C26 C 0.6221(2) 0.9218(2) 0.43491(13) 0.0361(5) Uani 1 1 d . . . . .
H26 H 0.6022 0.8702 0.4626 0.043 Uiso 1 1 calc R U . . .
C48 C 0.3645(3) 0.5610(2) 1.06010(13) 0.0380(6) Uani 1 1 d . . . . .
H48 H 0.3753 0.6171 1.0359 0.046 Uiso 1 1 calc R U . . .
C51 C 0.3392(3) 0.3937(2) 1.12808(14) 0.0414(6) Uani 1 1 d . . . . .
H51 H 0.3342 0.3368 1.1512 0.050 Uiso 1 1 calc R U . . .
C43 C 0.3112(3) 0.4922(2) 0.84547(13) 0.0387(6) Uani 1 1 d . . . . .
C41 C 0.3090(2) 0.44434(19) 0.95616(13) 0.0342(5) Uani 1 1 d . . . . .
C29 C 0.6726(3) 1.0773(2) 0.35628(13) 0.0414(6) Uani 1 1 d . . . . .
H29 H 0.6863 1.1302 0.3293 0.050 Uiso 1 1 calc R U . . .
C36 C 0.6657(3) 0.9631(2) 0.70324(15) 0.0469(7) Uani 1 1 d . . . . .
H36A H 0.7344 0.9875 0.7371 0.056 Uiso 1 1 calc R U . . .
H36B H 0.5895 0.9645 0.7227 0.056 Uiso 1 1 calc R U . . .
C49 C 0.3824(3) 0.5731(2) 1.12869(13) 0.0383(6) Uani 1 1 d . . . . .
C19 C 0.6811(2) 1.05459(19) 0.53216(13) 0.0336(5) Uani 1 1 d . . . . .
C28 C 0.6332(3) 0.9797(2) 0.32760(14) 0.0426(6) Uani 1 1 d . . . . .
H28 H 0.6216 0.9675 0.2819 0.051 Uiso 1 1 calc R U . . .
C27 C 0.6109(3) 0.8998(2) 0.36690(14) 0.0391(6) Uani 1 1 d . . . . .
C58 C 0.3324(3) 0.5695(2) 0.79621(14) 0.0477(7) Uani 1 1 d . . . . .
H58A H 0.3921 0.5560 0.7669 0.057 Uiso 1 1 calc R U . . .
H58B H 0.2554 0.5667 0.7698 0.057 Uiso 1 1 calc R U . . .
C22 C 0.7158(3) 1.1334(2) 0.66033(14) 0.0441(6) Uani 1 1 d . . . . .
H22 H 0.7273 1.1621 0.7037 0.053 Uiso 1 1 calc R U . . .
C23 C 0.7336(3) 1.1938(2) 0.60943(14) 0.0440(6) Uani 1 1 d . . . . .
H23 H 0.7557 1.2635 0.6190 0.053 Uiso 1 1 calc R U . . .
C45 C 0.2461(3) 0.3202(2) 0.86924(14) 0.0466(7) Uani 1 1 d . . . . .
H45 H 0.2178 0.2523 0.8541 0.056 Uiso 1 1 calc R U . . .
C31 C 0.5820(3) 0.7950(2) 0.33391(16) 0.0527(8) Uani 1 1 d . . . . .
H31A H 0.5250 0.7898 0.2947 0.063 Uiso 1 1 calc R U . . .
H31B H 0.6574 0.7799 0.3204 0.063 Uiso 1 1 calc R U . . .
C53 C 0.4123(3) 0.6757(2) 1.16524(15) 0.0478(7) Uani 1 1 d . . . . .
H53A H 0.3760 0.6724 1.2070 0.057 Uiso 1 1 calc R U . . .
H53B H 0.5013 0.7013 1.1742 0.057 Uiso 1 1 calc R U . . .
C50 C 0.3731(3) 0.4878(2) 1.16242(14) 0.0426(6) Uani 1 1 d . . . . .
H50 H 0.3896 0.4939 1.2081 0.051 Uiso 1 1 calc R U . . .
C44 C 0.2674(3) 0.3907(2) 0.82411(14) 0.0478(7) Uani 1 1 d . . . . .
H44 H 0.2526 0.3704 0.7792 0.057 Uiso 1 1 calc R U . . .
C63 C 0.0535(3) 0.2324(2) 1.05212(16) 0.0483(7) Uani 1 1 d . . . . .
C68 C 0.1256(3) 0.1773(2) 1.08786(16) 0.0477(7) Uani 1 1 d . . . . .
H68 H 0.1400 0.1900 1.1335 0.057 Uiso 1 1 calc R U . . .
C33 C 0.5135(3) 0.6263(2) 0.35767(17) 0.0533(8) Uani 1 1 d . . . . .
C60 C 0.3807(3) 0.7473(3) 0.79715(17) 0.0540(8) Uani 1 1 d . . . . .
C67 C 0.1750(3) 0.1050(2) 1.05652(17) 0.0524(8) Uani 1 1 d . . . . .
H67 H 0.2243 0.0722 1.0812 0.063 Uiso 1 1 calc R U . . .
C73 C 0.8302(3) 1.3949(2) 0.42950(19) 0.0581(9) Uani 1 1 d . . . . .
C65 C 0.0765(3) 0.1313(2) 0.95107(16) 0.0510(7) Uani 1 1 d . . . . .
H65 H 0.0571 0.1152 0.9059 0.061 Uiso 1 1 calc R U . . .
C64 C 0.0297(3) 0.2081(2) 0.98337(17) 0.0506(7) Uani 1 1 d . . . . .
H64 H -0.0172 0.2427 0.9586 0.061 Uiso 1 1 calc R U . . .
C55 C 0.3943(4) 0.8383(3) 1.14529(19) 0.0662(10) Uani 1 1 d . . . . .
C74 C 0.8616(3) 1.3230(3) 0.38736(17) 0.0618(9) Uani 1 1 d . . . . .
H74 H 0.8372 1.3183 0.3424 0.074 Uiso 1 1 calc R U . . .
C76 C 0.9723(3) 1.2632(3) 0.4788(2) 0.0584(9) Uani 1 1 d . . . . .
C66 C 0.1509(3) 0.0800(2) 0.98614(18) 0.0534(8) Uani 1 1 d . . . . .
C78 C 0.8680(3) 1.4005(2) 0.49821(18) 0.0521(8) Uani 1 1 d . . . . .
H78 H 0.8466 1.4473 0.5273 0.063 Uiso 1 1 calc R U . . .
C77 C 0.9376(3) 1.3356(2) 0.52182(17) 0.0516(8) Uani 1 1 d . . . . .
H77 H 0.9617 1.3398 0.5668 0.062 Uiso 1 1 calc R U . . .
C75 C 0.9294(3) 1.2577(3) 0.4120(2) 0.0629(9) Uani 1 1 d . . . . .
H75 H 0.9467 1.2088 0.3829 0.075 Uiso 1 1 calc R U . . .
C38 C 0.6664(4) 0.7962(3) 0.72275(19) 0.0651(10) Uani 1 1 d . . . . .
F9 F 1.1441(4) 0.4497(4) 0.2499(2) 0.1655(18) Uani 1 1 d . . . . .
C69 C 0.0082(3) 0.3143(3) 1.0892(2) 0.0644(9) Uani 1 1 d . . . . .
H69 H 0.0746 0.3478 1.1234 0.077 Uiso 1 1 calc R U . . .
C62 C 0.4211(4) 0.8442(3) 0.8392(2) 0.0747(11) Uani 1 1 d . . . . .
H62A H 0.3509 0.8717 0.8451 0.112 Uiso 1 1 calc R U . . .
H62B H 0.4815 0.8910 0.8183 0.112 Uiso 1 1 calc R U . . .
H62C H 0.4569 0.8326 0.8814 0.112 Uiso 1 1 calc R U . . .
F7 F 1.0628(7) 0.5515(4) 0.20159(19) 0.218(3) Uani 1 1 d . . . . .
F5 F 1.1018(5) 0.5164(4) 0.34766(17) 0.1720(18) Uani 1 1 d . . . . .
C35 C 0.4510(5) 0.5592(3) 0.4060(2) 0.0832(13) Uani 1 1 d . . . . .
H35A H 0.4686 0.5940 0.4494 0.125 Uiso 1 1 calc R U . . .
H35B H 0.4809 0.4991 0.4056 0.125 Uiso 1 1 calc R U . . .
H35C H 0.3631 0.5413 0.3941 0.125 Uiso 1 1 calc R U . . .
F16 F 0.8680(4) 1.0682(4) 0.2490(3) 0.172(2) Uani 1 1 d . . . . .
F14 F 0.8970(4) 0.9796(5) 0.3259(2) 0.210(3) Uani 1 1 d . . . . .
F12 F 1.0109(5) 1.0168(5) 0.1940(2) 0.194(2) Uani 1 1 d . . . . .
F18 F 0.8488(4) 0.9098(4) 0.2269(3) 0.204(3) Uani 1 1 d . . . . .
F11 F 1.2118(5) 0.6085(4) 0.2828(3) 0.217(3) Uani 1 1 d . . . . .
F8 F 0.9600(4) 0.4579(5) 0.2664(2) 0.195(2) Uani 1 1 d . . . . .
F15 F 1.0415(4) 0.9300(5) 0.2782(3) 0.212(3) Uani 1 1 d . . . . .
C72 C 0.2096(4) 0.0057(3) 0.9522(2) 0.0756(12) Uani 1 1 d . . . . .
H72A H 0.2020 0.0112 0.9055 0.113 Uiso 1 1 calc R U . . .
H72B H 0.1687 -0.0615 0.9612 0.113 Uiso 1 1 calc R U . . .
H72C H 0.2956 0.0198 0.9682 0.113 Uiso 1 1 calc R U . . .
C71 C -0.1022(5) 0.2668(4) 1.1244(3) 0.108(2) Uani 1 1 d . . . . .
H71A H -0.1709 0.2358 1.0925 0.162 Uiso 1 1 calc R U . . .
H71B H -0.1240 0.3178 1.1523 0.162 Uiso 1 1 calc R U . . .
H71C H -0.0820 0.2165 1.1508 0.162 Uiso 1 1 calc R U . . .
F10 F 1.0315(7) 0.6236(4) 0.2961(3) 0.226(3) Uani 1 1 d . . . . .
C70 C -0.0173(5) 0.3949(4) 1.0473(3) 0.1011(16) Uani 1 1 d . . . . .
H70A H 0.0542 0.4220 1.0250 0.152 Uiso 1 1 calc R U . . .
H70B H -0.0358 0.4479 1.0749 0.152 Uiso 1 1 calc R U . . .
H70C H -0.0868 0.3662 1.0154 0.152 Uiso 1 1 calc R U . . .
C57 C 0.3442(6) 0.8988(3) 1.0964(3) 0.1064(19) Uani 1 1 d . . . . .
H57A H 0.3119 0.8568 1.0563 0.160 Uiso 1 1 calc R U . . .
H57B H 0.4094 0.9546 1.0872 0.160 Uiso 1 1 calc R U . . .
H57C H 0.2793 0.9238 1.1143 0.160 Uiso 1 1 calc R U . . .
C3 C 1.0543(12) 1.1900(10) 0.4949(7) 0.091(5) Uani 0.615(11) 1 d D . P A 1
H3 H 1.0203 1.1248 0.4692 0.110 Uiso 0.615(11) 1 calc R U P A 1
C3A C 1.0436(16) 1.2030(15) 0.5175(17) 0.093(9) Uani 0.385(11) 1 d D . P A 2
H3A H 1.0128 1.2015 0.5612 0.112 Uiso 0.385(11) 1 calc R U P A 2
O1S O 1.0891(5) 0.7768(4) 0.1702(3) 0.170(2) Uani 1 1 d . . . . .
H1SA H 1.0823 0.7180 0.1828 0.255 Uiso 1 1 d R U . . .
H1SB H 1.0713 0.8133 0.2015 0.255 Uiso 1 1 d R U . . .
C40 C 0.6629(7) 0.6964(4) 0.6896(3) 0.129(3) Uani 1 1 d . . . . .
H40A H 0.6205 0.6898 0.6461 0.194 Uiso 1 1 calc R U . . .
H40B H 0.6200 0.6444 0.7146 0.194 Uiso 1 1 calc R U . . .
H40C H 0.7460 0.6900 0.6863 0.194 Uiso 1 1 calc R U . . .
F17 F 1.0576(4) 1.0870(5) 0.2908(3) 0.237(3) Uani 1 1 d . . . . .
C79 C 0.7520(4) 1.4611(3) 0.4033(3) 0.0965(17) Uani 1 1 d . . . . .
H79A H 0.6905 1.4229 0.3697 0.145 Uiso 1 1 calc R U . . .
H79B H 0.8035 1.5173 0.3849 0.145 Uiso 1 1 calc R U . . .
H79C H 0.7118 1.4856 0.4386 0.145 Uiso 1 1 calc R U . . .
C2 C 1.0552(11) 1.1759(10) 0.5680(6) 0.142(6) Uani 0.615(11) 1 d D U P A 1
H2A H 0.9729 1.1446 0.5779 0.213 Uiso 0.615(11) 1 calc R U P A 1
H2B H 1.1095 1.1337 0.5794 0.213 Uiso 0.615(11) 1 calc R U P A 1
H2C H 1.0839 1.2405 0.5929 0.213 Uiso 0.615(11) 1 calc R U P A 1
C2A C 1.0266(13) 1.0944(9) 0.4924(10) 0.119(7) Uani 0.385(11) 1 d D U P A 2
H2A1 H 1.0765 1.0635 0.5208 0.178 Uiso 0.385(11) 1 calc R U P A 2
H2A2 H 0.9410 1.0594 0.4918 0.178 Uiso 0.385(11) 1 calc R U P A 2
H2A3 H 1.0515 1.0910 0.4485 0.178 Uiso 0.385(11) 1 calc R U P A 2
C1 C 1.1804(10) 1.2391(14) 0.4737(8) 0.166(8) Uani 0.615(11) 1 d D U P A 1
H1A H 1.1730 1.2456 0.4271 0.250 Uiso 0.615(11) 1 calc R U P A 1
H1B H 1.2111 1.3047 0.4970 0.250 Uiso 0.615(11) 1 calc R U P A 1
H1C H 1.2368 1.1979 0.4835 0.250 Uiso 0.615(11) 1 calc R U P A 1
C1A C 1.1812(16) 1.2542(14) 0.5294(17) 0.190(14) Uani 0.385(11) 1 d D U P A 2
H1A1 H 1.2228 1.2128 0.5542 0.285 Uiso 0.385(11) 1 calc R U P A 2
H1A2 H 1.2152 1.2632 0.4877 0.285 Uiso 0.385(11) 1 calc R U P A 2
H1A3 H 1.1925 1.3188 0.5536 0.285 Uiso 0.385(11) 1 calc R U P A 2

loop_
_atom_site_aniso_label
_atom_site_aniso_U_11
_atom_site_aniso_U_22
_atom_site_aniso_U_33
_atom_site_aniso_U_23
_atom_site_aniso_U_13
_atom_site_aniso_U_12
Ru1 0.04185(12) 0.02448(11) 0.03680(12) 0.00624(8) 0.00338(8) 0.00108(8)
Ru2 0.03842(12) 0.02756(11) 0.03440(12) 0.00577(8) 0.00057(8) 0.00110(8)
Cl2 0.0433(4) 0.0444(4) 0.0615(4) 0.0092(3) 0.0040(3) 0.0082(3)
Cl1 0.0482(4) 0.0454(4) 0.0798(6) 0.0098(4) 0.0120(4) 0.0097(3)
P1 0.0682(6) 0.0756(6) 0.0590(6) -0.0080(5) 0.0098(5) 0.0073(5)
P2 0.0614(6) 0.1168(10) 0.0872(8) -0.0099(7) 0.0107(6) 0.0206(6)
O5 0.0789(15) 0.0329(10) 0.0509(12) -0.0040(9) 0.0136(11) 0.0070(10)
O3 0.0787(15) 0.0377(11) 0.0493(12) -0.0050(9) -0.0095(11) 0.0185(10)
N4 0.0391(12) 0.0315(11) 0.0343(11) 0.0066(9) 0.0009(9) 0.0041(9)
O1 0.0782(15) 0.0428(12) 0.0413(11) 0.0165(9) 0.0015(10) 0.0046(10)
N2 0.0431(12) 0.0277(10) 0.0328(11) 0.0059(8) 0.0032(9) 0.0021(9)
O7 0.106(2) 0.0438(12) 0.0404(12) 0.0151(9) -0.0061(12) 0.0094(12)
N3 0.0417(12) 0.0304(11) 0.0326(11) 0.0046(9) 0.0003(9) 0.0028(9)
N1 0.0475(13) 0.0286(11) 0.0326(11) 0.0045(9) 0.0041(9) 0.0027(9)
O8 0.0893(19) 0.0798(18) 0.0518(15) 0.0319(13) 0.0070(13) 0.0222(15)
C21 0.0390(14) 0.0419(15) 0.0333(13) 0.0087(11) 0.0007(11) 0.0076(11)
C47 0.0392(13) 0.0294(12) 0.0313(13) 0.0059(10) 0.0046(10) 0.0043(10)
C42 0.0447(15) 0.0298(13) 0.0352(14) 0.0054(10) 0.0047(11) 0.0054(11)
O6 0.125(2) 0.0496(14) 0.0655(17) -0.0103(12) 0.0235(16) 0.0225(15)
O2 0.133(3) 0.0649(17) 0.0603(17) 0.0313(13) -0.0198(17) 0.0046(17)
C25 0.0324(12) 0.0314(12) 0.0320(13) 0.0054(10) 0.0007(10) 0.0044(10)
C20 0.0398(14) 0.0323(13) 0.0361(14) 0.0066(10) 0.0002(11) 0.0054(11)
O4 0.157(3) 0.0466(15) 0.080(2) -0.0171(14) -0.051(2) 0.0242(17)
C26 0.0394(14) 0.0319(13) 0.0359(14) 0.0057(10) 0.0011(11) 0.0067(11)
C48 0.0475(15) 0.0289(13) 0.0351(14) 0.0060(10) 0.0046(11) 0.0037(11)
C51 0.0521(16) 0.0340(14) 0.0354(14) 0.0107(11) 0.0014(12) 0.0039(12)
C43 0.0402(14) 0.0406(15) 0.0355(14) 0.0100(11) 0.0038(11) 0.0085(11)
C41 0.0394(13) 0.0288(12) 0.0324(13) 0.0044(10) 0.0033(10) 0.0044(10)
C29 0.0504(16) 0.0398(15) 0.0313(14) 0.0079(11) 0.0019(12) 0.0053(12)
C36 0.0532(17) 0.0497(17) 0.0385(15) 0.0143(13) 0.0036(13) 0.0113(14)
C49 0.0412(14) 0.0360(14) 0.0347(14) 0.0005(11) 0.0016(11) 0.0051(11)
C19 0.0355(13) 0.0299(12) 0.0334(13) 0.0041(10) -0.0007(10) 0.0053(10)
C28 0.0500(16) 0.0429(15) 0.0311(13) 0.0015(11) 0.0010(12) 0.0056(12)
C27 0.0395(14) 0.0368(14) 0.0382(14) -0.0018(11) 0.0006(11) 0.0064(11)
C58 0.0582(18) 0.0481(17) 0.0356(15) 0.0124(12) 0.0011(13) 0.0098(14)
C22 0.0520(17) 0.0444(16) 0.0326(14) 0.0021(12) 0.0000(12) 0.0074(13)
C23 0.0559(17) 0.0342(14) 0.0374(15) -0.0001(11) -0.0003(13) 0.0047(12)
C45 0.0633(19) 0.0354(14) 0.0350(15) -0.0009(11) 0.0019(13) 0.0026(13)
C31 0.074(2) 0.0378(16) 0.0425(16) -0.0018(12) 0.0050(15) 0.0090(15)
C53 0.0639(19) 0.0395(15) 0.0378(15) -0.0014(12) -0.0020(13) 0.0119(14)
C50 0.0511(16) 0.0424(15) 0.0315(14) 0.0059(11) 0.0017(12) 0.0063(13)
C44 0.0625(19) 0.0452(16) 0.0318(14) 0.0016(12) 0.0032(13) 0.0066(14)
C63 0.0425(15) 0.0404(15) 0.0581(19) 0.0081(13) 0.0126(14) -0.0007(12)
C68 0.0524(17) 0.0399(15) 0.0467(17) 0.0144(13) 0.0118(13) -0.0016(13)
C33 0.066(2) 0.0364(15) 0.0559(19) -0.0056(14) -0.0011(16) 0.0139(14)
C60 0.0565(19) 0.0517(18) 0.055(2) 0.0244(15) 0.0083(15) 0.0099(15)
C67 0.0605(19) 0.0300(14) 0.064(2) 0.0210(14) 0.0102(15) 0.0010(13)
C73 0.0517(18) 0.0399(17) 0.076(2) 0.0296(16) 0.0036(16) -0.0077(14)
C65 0.0499(17) 0.0399(16) 0.0507(18) -0.0015(13) -0.0014(14) -0.0099(13)
C64 0.0411(15) 0.0446(17) 0.060(2) 0.0095(14) -0.0010(14) -0.0006(13)
C55 0.096(3) 0.0412(17) 0.060(2) -0.0033(16) -0.011(2) 0.0226(18)
C74 0.063(2) 0.062(2) 0.0456(18) 0.0150(16) 0.0091(15) -0.0158(17)
C76 0.0371(16) 0.0473(18) 0.087(3) 0.0077(17) 0.0017(16) 0.0049(13)
C66 0.0599(19) 0.0244(13) 0.069(2) 0.0040(13) 0.0125(16) -0.0052(13)
C78 0.0511(17) 0.0294(14) 0.068(2) -0.0003(13) 0.0072(15) -0.0043(12)
C77 0.0426(16) 0.0481(17) 0.0520(18) 0.0040(14) -0.0083(13) -0.0082(13)
C75 0.0523(19) 0.056(2) 0.072(2) -0.0043(17) 0.0252(17) -0.0053(16)
C38 0.085(3) 0.054(2) 0.055(2) 0.0230(16) 0.0011(18) 0.0119(18)
F9 0.159(4) 0.165(4) 0.185(4) -0.040(3) 0.016(3) 0.080(3)
C69 0.057(2) 0.0504(19) 0.084(3) -0.0010(18) 0.0208(18) 0.0082(16)
C62 0.098(3) 0.046(2) 0.078(3) 0.0171(18) 0.021(2) 0.0075(19)
F7 0.408(9) 0.160(4) 0.073(2) 0.012(2) -0.022(4) 0.061(5)
F5 0.200(4) 0.238(5) 0.069(2) 0.017(3) 0.007(2) 0.039(4)
C35 0.121(4) 0.0410(19) 0.086(3) 0.0044(19) 0.030(3) 0.011(2)
F16 0.141(3) 0.166(4) 0.243(6) 0.074(4) 0.080(3) 0.071(3)
F14 0.139(3) 0.404(9) 0.136(4) 0.085(5) 0.046(3) 0.140(5)
F12 0.164(4) 0.266(6) 0.138(4) -0.013(4) 0.080(3) 0.015(4)
F18 0.130(3) 0.145(4) 0.292(7) -0.059(4) -0.016(4) -0.020(3)
F11 0.174(4) 0.212(5) 0.182(4) -0.084(4) 0.068(3) -0.102(4)
F8 0.103(3) 0.264(6) 0.159(4) -0.026(4) 0.013(3) -0.059(3)
F15 0.124(3) 0.253(6) 0.309(7) 0.099(6) 0.062(4) 0.112(4)
C72 0.089(3) 0.0338(17) 0.100(3) -0.0066(18) 0.022(2) 0.0074(17)
C71 0.098(4) 0.079(3) 0.147(5) -0.014(3) 0.073(4) 0.008(3)
F10 0.332(8) 0.206(5) 0.177(5) -0.056(4) -0.010(5) 0.170(6)
C70 0.116(4) 0.077(3) 0.127(4) 0.016(3) 0.028(3) 0.052(3)
C57 0.168(5) 0.055(2) 0.095(3) 0.006(2) -0.040(3) 0.044(3)
C3 0.073(6) 0.071(8) 0.146(13) 0.021(7) 0.016(6) 0.043(5)
C3A 0.051(8) 0.071(10) 0.15(2) -0.041(12) -0.017(10) 0.032(7)
O1S 0.226(6) 0.181(5) 0.126(4) 0.040(4) 0.012(4) 0.091(5)
C40 0.257(8) 0.057(3) 0.081(3) 0.025(2) 0.011(4) 0.049(4)
F17 0.119(3) 0.257(6) 0.283(7) -0.134(6) 0.011(4) -0.007(4)
C79 0.084(3) 0.065(3) 0.140(5) 0.058(3) -0.005(3) 0.009(2)
C2 0.123(9) 0.191(13) 0.154(11) 0.102(10) 0.026(7) 0.093(9)
C2A 0.096(10) 0.061(9) 0.199(18) 0.008(9) -0.036(10) 0.036(7)
C1 0.080(8) 0.267(19) 0.201(15) 0.103(14) 0.054(9) 0.104(10)
C1A 0.080(12) 0.084(10) 0.38(4) -0.017(18) -0.109(19) 0.026(9)

loop_
_atom_type_symbol
_atom_type_description
_atom_type_scat_dispersion_real
_atom_type_scat_dispersion_imag
_atom_type_scat_source
C C 0.0181 0.0091 'International Tables Vol C Tables 4.2.6.8 and 6.1.1.4'
H H 0.0000 0.0000 'International Tables Vol C Tables 4.2.6.8 and 6.1.1.4'
F F 0.0727 0.0534 'International Tables Vol C Tables 4.2.6.8 and 6.1.1.4'
N N 0.0311 0.0180 'International Tables Vol C Tables 4.2.6.8 and 6.1.1.4'
O O 0.0492 0.0322 'International Tables Vol C Tables 4.2.6.8 and 6.1.1.4'
Ru Ru 0.0552 3.2960 'International Tables Vol C Tables 4.2.6.8 and 6.1.1.4'
P P 0.2955 0.4335 'International Tables Vol C Tables 4.2.6.8 and 6.1.1.4'
Cl Cl 0.3639 0.7018 'International Tables Vol C Tables 4.2.6.8 and 6.1.1.4'

loop_
_geom_angle_atom_site_label_1
_geom_angle_atom_site_label_2
_geom_angle_atom_site_label_3
_geom_angle
_geom_angle_site_symmetry_1
_geom_angle_site_symmetry_3
_geom_angle_publ_flag
N2 Ru1 N1 77.04(8) . . ?
N2 Ru1 C64 118.10(11) . . ?
N1 Ru1 C64 93.63(11) . . ?
N2 Ru1 C67 121.02(11) . . ?
N1 Ru1 C67 161.84(11) . . ?
C64 Ru1 C67 79.76(13) . . ?
N2 Ru1 C63 92.85(10) . . ?
N1 Ru1 C63 116.22(11) . . ?
C64 Ru1 C63 37.51(13) . . ?
C67 Ru1 C63 67.91(12) . . ?
N2 Ru1 C65 155.80(11) . . ?
N1 Ru1 C65 97.41(11) . . ?
C64 Ru1 C65 38.03(13) . . ?
C67 Ru1 C65 66.98(13) . . ?
C63 Ru1 C65 68.19(12) . . ?
N2 Ru1 C68 95.41(10) . . ?
N1 Ru1 C68 153.22(11) . . ?
C64 Ru1 C68 67.00(12) . . ?
C67 Ru1 C68 36.79(12) . . ?
C63 Ru1 C68 37.66(12) . . ?
C65 Ru1 C68 78.89(12) . . ?
N2 Ru1 C66 158.93(11) . . ?
N1 Ru1 C66 123.71(11) . . ?
C64 Ru1 C66 68.09(13) . . ?
C67 Ru1 C66 38.14(13) . . ?
C63 Ru1 C66 81.30(12) . . ?
C65 Ru1 C66 36.84(13) . . ?
C68 Ru1 C66 67.67(12) . . ?
N2 Ru1 Cl1 86.40(7) . . ?
N1 Ru1 Cl1 85.94(7) . . ?
C64 Ru1 Cl1 154.80(9) . . ?
C67 Ru1 Cl1 92.92(9) . . ?
C63 Ru1 Cl1 157.10(9) . . ?
C65 Ru1 Cl1 116.99(9) . . ?
C68 Ru1 Cl1 119.58(9) . . ?
C66 Ru1 Cl1 91.23(9) . . ?
N4 Ru2 N3 76.20(8) . . ?
N4 Ru2 C75 91.12(11) . . ?
N3 Ru2 C75 129.02(13) . . ?
N4 Ru2 C77 141.78(11) . . ?
N3 Ru2 C77 93.26(11) . . ?
C75 Ru2 C77 66.99(14) . . ?
N4 Ru2 C78 169.22(11) . . ?
N3 Ru2 C78 113.52(11) . . ?
C75 Ru2 C78 79.14(13) . . ?
C77 Ru2 C78 37.21(12) . . ?
N4 Ru2 C74 102.86(11) . . ?
N3 Ru2 C74 166.05(13) . . ?
C75 Ru2 C74 37.20(15) . . ?
C77 Ru2 C74 78.85(13) . . ?
C78 Ru2 C74 66.55(13) . . ?
N4 Ru2 C76 107.00(11) . . ?
N3 Ru2 C76 99.51(12) . . ?
C75 Ru2 C76 37.18(15) . . ?
C77 Ru2 C76 37.72(13) . . ?
C78 Ru2 C76 67.75(13) . . ?
C74 Ru2 C76 67.23(15) . . ?
N4 Ru2 C73 133.91(12) . . ?
N3 Ru2 C73 149.13(12) . . ?
C75 Ru2 C73 66.63(15) . . ?
C77 Ru2 C73 67.11(13) . . ?
C78 Ru2 C73 37.38(13) . . ?
C74 Ru2 C73 36.44(14) . . ?
C76 Ru2 C73 79.73(13) . . ?
N4 Ru2 Cl2 84.89(7) . . ?
N3 Ru2 Cl2 87.04(7) . . ?
C75 Ru2 Cl2 141.59(12) . . ?
C77 Ru2 Cl2 131.84(10) . . ?
C78 Ru2 Cl2 99.84(9) . . ?
C74 Ru2 Cl2 106.81(11) . . ?
C76 Ru2 Cl2 167.45(9) . . ?
C73 Ru2 Cl2 89.15(9) . . ?
F8 P1 F7 88.9(3) . . ?
F8 P1 F9 89.4(3) . . ?
F7 P1 F9 86.8(3) . . ?
F8 P1 F11 177.7(4) . . ?
F7 P1 F11 93.0(3) . . ?
F9 P1 F11 89.5(3) . . ?
F8 P1 F10 94.7(4) . . ?
F7 P1 F10 92.0(3) . . ?
F9 P1 F10 175.7(4) . . ?
F11 P1 F10 86.5(4) . . ?
F8 P1 F5 90.4(3) . . ?
F7 P1 F5 178.5(3) . . ?
F9 P1 F5 94.6(3) . . ?
F11 P1 F5 87.7(3) . . ?
F10 P1 F5 86.6(3) . . ?
F18 P2 F12 93.8(3) . . ?
F18 P2 F15 96.3(3) . . ?
F12 P2 F15 91.6(3) . . ?
F18 P2 F16 89.5(3) . . ?
F12 P2 F16 93.5(3) . . ?
F15 P2 F16 172.0(4) . . ?
F18 P2 F14 89.3(4) . . ?
F12 P2 F14 176.7(4) . . ?
F15 P2 F14 89.1(3) . . ?
F16 P2 F14 85.5(3) . . ?
F18 P2 F17 178.0(4) . . ?
F12 P2 F17 85.6(3) . . ?
F15 P2 F17 85.6(3) . . ?
F16 P2 F17 88.6(3) . . ?
F14 P2 F17 91.3(4) . . ?
C33 O5 C31 116.2(3) . . ?
C55 O3 C53 116.5(3) . . ?
C29 N4 C25 118.9(2) . . ?
C29 N4 Ru2 123.26(18) . . ?
C25 N4 Ru2 117.85(17) . . ?
C60 O1 C58 117.6(2) . . ?
C51 N2 C47 118.5(2) . . ?
C51 N2 Ru1 124.87(18) . . ?
C47 N2 Ru1 116.32(17) . . ?
C38 O7 C36 117.4(3) . . ?
C23 N3 C19 118.4(2) . . ?
C23 N3 Ru2 124.15(18) . . ?
C19 N3 Ru2 117.30(17) . . ?
C45 N1 C41 118.3(2) . . ?
C45 N1 Ru1 125.28(19) . . ?
C41 N1 Ru1 116.39(17) . . ?
C22 C21 C20 117.7(2) . . ?
C22 C21 C36 119.8(3) . . ?
C20 C21 C36 122.5(3) . . ?
N2 C47 C48 121.9(2) . . ?
N2 C47 C41 114.6(2) . . ?
C48 C47 C41 123.6(2) . . ?
C41 C42 C43 119.5(2) . . ?
C41 C42 H42 120.2 . . ?
C43 C42 H42 120.2 . . ?
N4 C25 C26 121.7(2) . . ?
N4 C25 C19 114.0(2) . . ?
C26 C25 C19 124.4(2) . . ?
C19 C20 C21 119.8(2) . . ?
C19 C20 H20 120.1 . . ?
C21 C20 H20 120.1 . . ?
C25 C26 C27 119.2(2) . . ?
C25 C26 H26 120.4 . . ?
C27 C26 H26 120.4 . . ?
C47 C48 C49 119.4(2) . . ?
C47 C48 H48 120.3 . . ?
C49 C48 H48 120.3 . . ?
N2 C51 C50 122.0(2) . . ?
N2 C51 H51 119.0 . . ?
C50 C51 H51 119.0 . . ?
C44 C43 C42 118.0(2) . . ?
C44 C43 C58 120.0(3) . . ?
C42 C43 C58 122.0(3) . . ?
N1 C41 C42 122.0(2) . . ?
N1 C41 C47 114.6(2) . . ?
C42 C41 C47 123.4(2) . . ?
N4 C29 C28 122.0(3) . . ?
N4 C29 H29 119.0 . . ?
C28 C29 H29 119.0 . . ?
O7 C36 C21 108.6(2) . . ?
O7 C36 H36A 110.0 . . ?
C21 C36 H36A 110.0 . . ?
O7 C36 H36B 110.0 . . ?
C21 C36 H36B 110.0 . . ?
H36A C36 H36B 108.4 . . ?
C50 C49 C48 118.2(3) . . ?
C50 C49 C53 120.6(3) . . ?
C48 C49 C53 121.1(3) . . ?
N3 C19 C20 121.7(2) . . ?
N3 C19 C25 113.9(2) . . ?
C20 C19 C25 124.4(2) . . ?
C29 C28 C27 119.9(3) . . ?
C29 C28 H28 120.0 . . ?
C27 C28 H28 120.0 . . ?
C28 C27 C26 118.1(2) . . ?
C28 C27 C31 118.1(3) . . ?
C26 C27 C31 123.7(3) . . ?
O1 C58 C43 108.7(2) . . ?
O1 C58 H58A 110.0 . . ?
C43 C58 H58A 110.0 . . ?
O1 C58 H58B 110.0 . . ?
C43 C58 H58B 110.0 . . ?
H58A C58 H58B 108.3 . . ?
C23 C22 C21 119.9(3) . . ?
C23 C22 H22 120.0 . . ?
C21 C22 H22 120.0 . . ?
N3 C23 C22 122.3(3) . . ?
N3 C23 H23 118.8 . . ?
C22 C23 H23 118.8 . . ?
N1 C45 C44 122.2(3) . . ?
N1 C45 H45 118.9 . . ?
C44 C45 H45 118.9 . . ?
O5 C31 C27 110.2(2) . . ?
O5 C31 H31A 109.6 . . ?
C27 C31 H31A 109.6 . . ?
O5 C31 H31B 109.6 . . ?
C27 C31 H31B 109.6 . . ?
H31A C31 H31B 108.1 . . ?
O3 C53 C49 107.8(2) . . ?
O3 C53 H53A 110.1 . . ?
C49 C53 H53A 110.1 . . ?
O3 C53 H53B 110.1 . . ?
C49 C53 H53B 110.1 . . ?
H53A C53 H53B 108.5 . . ?
C51 C50 C49 119.7(3) . . ?
C51 C50 H50 120.1 . . ?
C49 C50 H50 120.1 . . ?
C45 C44 C43 119.9(3) . . ?
C45 C44 H44 120.0 . . ?
C43 C44 H44 120.0 . . ?
C64 C63 C68 117.3(3) . . ?
C64 C63 C69 123.7(3) . . ?
C68 C63 C69 119.0(3) . . ?
C64 C63 Ru1 70.24(18) . . ?
C68 C63 Ru1 71.20(17) . . ?
C69 C63 Ru1 128.7(2) . . ?
C67 C68 C63 121.9(3) . . ?
C67 C68 Ru1 71.28(17) . . ?
C63 C68 Ru1 71.14(17) . . ?
C67 C68 H68 119.1 . . ?
C63 C68 H68 119.1 . . ?
Ru1 C68 H68 131.5 . . ?
O6 C33 O5 123.1(3) . . ?
O6 C33 C35 125.5(3) . . ?
O5 C33 C35 111.4(3) . . ?
O2 C60 O1 121.7(3) . . ?
O2 C60 C62 125.5(3) . . ?
O1 C60 C62 112.8(3) . . ?
C68 C67 C66 120.9(3) . . ?
C68 C67 Ru1 71.93(16) . . ?
C66 C67 Ru1 71.78(16) . . ?
C68 C67 H67 119.6 . . ?
C66 C67 H67 119.6 . . ?
Ru1 C67 H67 129.1 . . ?
C74 C73 C78 118.8(3) . . ?
C74 C73 C79 120.3(4) . . ?
C78 C73 C79 120.8(4) . . ?
C74 C73 Ru2 70.70(18) . . ?
C78 C73 Ru2 70.06(16) . . ?
C79 C73 Ru2 128.3(3) . . ?
C66 C65 C64 121.2(3) . . ?
C66 C65 Ru1 72.16(17) . . ?
C64 C65 Ru1 69.99(17) . . ?
C66 C65 H65 119.4 . . ?
C64 C65 H65 119.4 . . ?
Ru1 C65 H65 131.4 . . ?
C63 C64 C65 121.1(3) . . ?
C63 C64 Ru1 72.25(18) . . ?
C65 C64 Ru1 71.98(18) . . ?
C63 C64 H64 119.4 . . ?
C65 C64 H64 119.4 . . ?
Ru1 C64 H64 128.7 . . ?
O4 C55 O3 123.5(3) . . ?
O4 C55 C57 125.3(4) . . ?
O3 C55 C57 111.2(3) . . ?
C73 C74 C75 120.6(3) . . ?
C73 C74 Ru2 72.86(19) . . ?
C75 C74 Ru2 69.84(19) . . ?
C73 C74 H74 119.7 . . ?
C75 C74 H74 119.7 . . ?
Ru2 C74 H74 130.2 . . ?
C75 C76 C77 116.5(3) . . ?
C75 C76 C3A 133.1(10) . . ?
C77 C76 C3A 110.2(10) . . ?
C75 C76 C3 114.3(6) . . ?
C77 C76 C3 129.1(6) . . ?
C75 C76 Ru2 69.46(19) . . ?
C77 C76 Ru2 69.72(18) . . ?
C3A C76 Ru2 127.4(9) . . ?
C3 C76 Ru2 132.3(5) . . ?
C65 C66 C67 117.5(3) . . ?
C65 C66 C72 121.8(3) . . ?
C67 C66 C72 120.6(3) . . ?
C65 C66 Ru1 71.00(17) . . ?
C67 C66 Ru1 70.08(16) . . ?
C72 C66 Ru1 127.2(2) . . ?
C77 C78 C73 119.8(3) . . ?
C77 C78 Ru2 70.53(17) . . ?
C73 C78 Ru2 72.56(17) . . ?
C77 C78 H78 120.1 . . ?
C73 C78 H78 120.1 . . ?
Ru2 C78 H78 129.2 . . ?
C78 C77 C76 121.7(3) . . ?
C78 C77 Ru2 72.26(17) . . ?
C76 C77 Ru2 72.56(18) . . ?
C78 C77 H77 119.1 . . ?
C76 C77 H77 119.1 . . ?
Ru2 C77 H77 128.4 . . ?
C74 C75 C76 122.5(3) . . ?
C74 C75 Ru2 73.0(2) . . ?
C76 C75 Ru2 73.4(2) . . ?
C74 C75 H75 118.8 . . ?
C76 C75 H75 118.8 . . ?
Ru2 C75 H75 127.0 . . ?
O8 C38 O7 123.8(4) . . ?
O8 C38 C40 125.3(4) . . ?
O7 C38 C40 110.9(3) . . ?
C70 C69 C71 112.1(4) . . ?
C70 C69 C63 114.2(4) . . ?
C71 C69 C63 109.7(3) . . ?
C70 C69 H69 106.8 . . ?
C71 C69 H69 106.8 . . ?
C63 C69 H69 106.8 . . ?
C60 C62 H62A 109.5 . . ?
C60 C62 H62B 109.5 . . ?
H62A C62 H62B 109.5 . . ?
C60 C62 H62C 109.5 . . ?
H62A C62 H62C 109.5 . . ?
H62B C62 H62C 109.5 . . ?
C33 C35 H35A 109.5 . . ?
C33 C35 H35B 109.5 . . ?
H35A C35 H35B 109.5 . . ?
C33 C35 H35C 109.5 . . ?
H35A C35 H35C 109.5 . . ?
H35B C35 H35C 109.5 . . ?
C66 C72 H72A 109.5 . . ?
C66 C72 H72B 109.5 . . ?
H72A C72 H72B 109.5 . . ?
C66 C72 H72C 109.5 . . ?
H72A C72 H72C 109.5 . . ?
H72B C72 H72C 109.5 . . ?
C69 C71 H71A 109.5 . . ?
C69 C71 H71B 109.5 . . ?
H71A C71 H71B 109.5 . . ?
C69 C71 H71C 109.5 . . ?
H71A C71 H71C 109.5 . . ?
H71B C71 H71C 109.5 . . ?
C69 C70 H70A 109.5 . . ?
C69 C70 H70B 109.5 . . ?
H70A C70 H70B 109.5 . . ?
C69 C70 H70C 109.5 . . ?
H70A C70 H70C 109.5 . . ?
H70B C70 H70C 109.5 . . ?
C55 C57 H57A 109.5 . . ?
C55 C57 H57B 109.5 . . ?
H57A C57 H57B 109.5 . . ?
C55 C57 H57C 109.5 . . ?
H57A C57 H57C 109.5 . . ?
H57B C57 H57C 109.5 . . ?
C2 C3 C1 113.9(12) . . ?
C2 C3 C76 108.3(9) . . ?
C1 C3 C76 105.3(9) . . ?
C2 C3 H3 109.7 . . ?
C1 C3 H3 109.7 . . ?
C76 C3 H3 109.7 . . ?
C76 C3A C2A 116.8(18) . . ?
C76 C3A C1A 112.6(19) . . ?
C2A C3A C1A 109.5(15) . . ?
C76 C3A H3A 105.7 . . ?
C2A C3A H3A 105.7 . . ?
C1A C3A H3A 105.7 . . ?
H1SA O1S H1SB 107.7 . . ?
C38 C40 H40A 109.5 . . ?
C38 C40 H40B 109.5 . . ?
H40A C40 H40B 109.5 . . ?
C38 C40 H40C 109.5 . . ?
H40A C40 H40C 109.5 . . ?
H40B C40 H40C 109.5 . . ?
C73 C79 H79A 109.5 . . ?
C73 C79 H79B 109.5 . . ?
H79A C79 H79B 109.5 . . ?
C73 C79 H79C 109.5 . . ?
H79A C79 H79C 109.5 . . ?
H79B C79 H79C 109.5 . . ?
C3 C2 H2A 109.5 . . ?
C3 C2 H2B 109.5 . . ?
H2A C2 H2B 109.5 . . ?
C3 C2 H2C 109.5 . . ?
H2A C2 H2C 109.5 . . ?
H2B C2 H2C 109.5 . . ?
C3A C2A H2A1 109.5 . . ?
C3A C2A H2A2 109.5 . . ?
H2A1 C2A H2A2 109.5 . . ?
C3A C2A H2A3 109.5 . . ?
H2A1 C2A H2A3 109.5 . . ?
H2A2 C2A H2A3 109.5 . . ?
C3 C1 H1A 109.5 . . ?
C3 C1 H1B 109.5 . . ?
H1A C1 H1B 109.5 . . ?
C3 C1 H1C 109.5 . . ?
H1A C1 H1C 109.5 . . ?
H1B C1 H1C 109.5 . . ?
C3A C1A H1A1 109.5 . . ?
C3A C1A H1A2 109.5 . . ?
H1A1 C1A H1A2 109.5 . . ?
C3A C1A H1A3 109.5 . . ?
H1A1 C1A H1A3 109.5 . . ?
H1A2 C1A H1A3 109.5 . . ?

loop_
_geom_bond_atom_site_label_1
_geom_bond_atom_site_label_2
_geom_bond_distance
_geom_bond_site_symmetry_2
_geom_bond_publ_flag
Ru1 N2 2.080(2) . ?
Ru1 N1 2.094(2) . ?
Ru1 C64 2.177(3) . ?
Ru1 C67 2.196(3) . ?
Ru1 C63 2.203(3) . ?
Ru1 C65 2.204(3) . ?
Ru1 C68 2.204(3) . ?
Ru1 C66 2.219(3) . ?
Ru1 Cl1 2.3901(8) . ?
Ru2 N4 2.079(2) . ?
Ru2 N3 2.092(2) . ?
Ru2 C75 2.169(3) . ?
Ru2 C77 2.182(3) . ?
Ru2 C78 2.204(3) . ?
Ru2 C74 2.209(3) . ?
Ru2 C76 2.219(3) . ?
Ru2 C73 2.237(3) . ?
Ru2 Cl2 2.3909(7) . ?
P1 F8 1.503(4) . ?
P1 F7 1.513(4) . ?
P1 F9 1.536(4) . ?
P1 F11 1.538(4) . ?
P1 F10 1.543(4) . ?
P1 F5 1.551(4) . ?
P2 F18 1.502(4) . ?
P2 F12 1.536(4) . ?
P2 F15 1.538(4) . ?
P2 F16 1.540(4) . ?
P2 F14 1.551(5) . ?
P2 F17 1.566(5) . ?
O5 C33 1.342(4) . ?
O5 C31 1.423(4) . ?
O3 C55 1.328(4) . ?
O3 C53 1.425(4) . ?
N4 C29 1.337(4) . ?
N4 C25 1.352(3) . ?
O1 C60 1.329(4) . ?
O1 C58 1.432(4) . ?
N2 C51 1.346(4) . ?
N2 C47 1.354(3) . ?
O7 C38 1.336(4) . ?
O7 C36 1.412(4) . ?
N3 C23 1.346(4) . ?
N3 C19 1.354(3) . ?
N1 C45 1.347(4) . ?
N1 C41 1.349(3) . ?
O8 C38 1.190(5) . ?
C21 C22 1.388(4) . ?
C21 C20 1.391(4) . ?
C21 C36 1.498(4) . ?
C47 C48 1.377(4) . ?
C47 C41 1.471(4) . ?
C42 C41 1.383(4) . ?
C42 C43 1.387(4) . ?
C42 H42 0.9300 . ?
O6 C33 1.190(4) . ?
O2 C60 1.191(4) . ?
C25 C26 1.389(4) . ?
C25 C19 1.475(4) . ?
C20 C19 1.380(4) . ?
C20 H20 0.9300 . ?
O4 C55 1.179(4) . ?
C26 C27 1.389(4) . ?
C26 H26 0.9300 . ?
C48 C49 1.391(4) . ?
C48 H48 0.9300 . ?
C51 C50 1.378(4) . ?
C51 H51 0.9300 . ?
C43 C44 1.386(4) . ?
C43 C58 1.499(4) . ?
C29 C28 1.376(4) . ?
C29 H29 0.9300 . ?
C36 H36A 0.9700 . ?
C36 H36B 0.9700 . ?
C49 C50 1.382(4) . ?
C49 C53 1.496(4) . ?
C28 C27 1.385(4) . ?
C28 H28 0.9300 . ?
C27 C31 1.494(4) . ?
C58 H58A 0.9700 . ?
C58 H58B 0.9700 . ?
C22 C23 1.367(4) . ?
C22 H22 0.9300 . ?
C23 H23 0.9300 . ?
C45 C44 1.370(4) . ?
C45 H45 0.9300 . ?
C31 H31A 0.9700 . ?
C31 H31B 0.9700 . ?
C53 H53A 0.9700 . ?
C53 H53B 0.9700 . ?
C50 H50 0.9300 . ?
C44 H44 0.9300 . ?
C63 C64 1.409(5) . ?
C63 C68 1.423(5) . ?
C63 C69 1.519(5) . ?
C68 C67 1.389(5) . ?
C68 H68 0.9300 . ?
C33 C35 1.491(5) . ?
C60 C62 1.483(5) . ?
C67 C66 1.442(5) . ?
C67 H67 0.9300 . ?
C73 C74 1.390(6) . ?
C73 C78 1.423(5) . ?
C73 C79 1.498(5) . ?
C65 C66 1.397(5) . ?
C65 C64 1.428(5) . ?
C65 H65 0.9300 . ?
C64 H64 0.9300 . ?
C55 C57 1.497(5) . ?
C74 C75 1.397(6) . ?
C74 H74 0.9300 . ?
C76 C75 1.399(6) . ?
C76 C77 1.423(5) . ?
C76 C3A 1.50(3) . ?
C76 C3 1.547(14) . ?
C66 C72 1.497(5) . ?
C78 C77 1.399(5) . ?
C78 H78 0.9300 . ?
C77 H77 0.9300 . ?
C75 H75 0.9300 . ?
C38 C40 1.475(6) . ?
C69 C70 1.506(6) . ?
C69 C71 1.507(5) . ?
C69 H69 0.9800 . ?
C62 H62A 0.9600 . ?
C62 H62B 0.9600 . ?
C62 H62C 0.9600 . ?
C35 H35A 0.9600 . ?
C35 H35B 0.9600 . ?
C35 H35C 0.9600 . ?
C72 H72A 0.9600 . ?
C72 H72B 0.9600 . ?
C72 H72C 0.9600 . ?
C71 H71A 0.9600 . ?
C71 H71B 0.9600 . ?
C71 H71C 0.9600 . ?
C70 H70A 0.9600 . ?
C70 H70B 0.9600 . ?
C70 H70C 0.9600 . ?
C57 H57A 0.9600 . ?
C57 H57B 0.9600 . ?
C57 H57C 0.9600 . ?
C3 C2 1.514(14) . ?
C3 C1 1.517(12) . ?
C3 H3 0.9800 . ?
C3A C2A 1.501(14) . ?
C3A C1A 1.521(14) . ?
C3A H3A 0.9800 . ?
O1S H1SA 0.8500 . ?
O1S H1SB 0.8500 . ?
C40 H40A 0.9600 . ?
C40 H40B 0.9600 . ?
C40 H40C 0.9600 . ?
C79 H79A 0.9600 . ?
C79 H79B 0.9600 . ?
C79 H79C 0.9600 . ?
C2 H2A 0.9600 . ?
C2 H2B 0.9600 . ?
C2 H2C 0.9600 . ?
C2A H2A1 0.9600 . ?
C2A H2A2 0.9600 . ?
C2A H2A3 0.9600 . ?
C1 H1A 0.9600 . ?
C1 H1B 0.9600 . ?
C1 H1C 0.9600 . ?
C1A H1A1 0.9600 . ?
C1A H1A2 0.9600 . ?
C1A H1A3 0.9600 . ?

loop_
_geom_torsion_atom_site_label_1
_geom_torsion_atom_site_label_2
_geom_torsion_atom_site_label_3
_geom_torsion_atom_site_label_4
_geom_torsion
_geom_torsion_site_symmetry_1
_geom_torsion_site_symmetry_2
_geom_torsion_site_symmetry_3
_geom_torsion_site_symmetry_4
_geom_torsion_publ_flag
C51 N2 C47 C48 -5.2(4) . . . . ?
Ru1 N2 C47 C48 168.4(2) . . . . ?
C51 N2 C47 C41 175.5(2) . . . . ?
Ru1 N2 C47 C41 -10.9(3) . . . . ?
C29 N4 C25 C26 3.8(4) . . . . ?
Ru2 N4 C25 C26 -174.43(19) . . . . ?
C29 N4 C25 C19 -176.3(2) . . . . ?
Ru2 N4 C25 C19 5.5(3) . . . . ?
C22 C21 C20 C19 3.0(4) . . . . ?
C36 C21 C20 C19 -177.0(3) . . . . ?
N4 C25 C26 C27 0.8(4) . . . . ?
C19 C25 C26 C27 -179.1(2) . . . . ?
N2 C47 C48 C49 0.5(4) . . . . ?
C41 C47 C48 C49 179.7(3) . . . . ?
C47 N2 C51 C50 5.3(4) . . . . ?
Ru1 N2 C51 C50 -167.7(2) . . . . ?
C41 C42 C43 C44 -1.3(4) . . . . ?
C41 C42 C43 C58 178.3(3) . . . . ?
C45 N1 C41 C42 1.2(4) . . . . ?
Ru1 N1 C41 C42 -178.6(2) . . . . ?
C45 N1 C41 C47 -177.9(3) . . . . ?
Ru1 N1 C41 C47 2.3(3) . . . . ?
C43 C42 C41 N1 0.3(4) . . . . ?
C43 C42 C41 C47 179.4(3) . . . . ?
N2 C47 C41 N1 5.6(3) . . . . ?
C48 C47 C41 N1 -173.7(3) . . . . ?
N2 C47 C41 C42 -173.5(2) . . . . ?
C48 C47 C41 C42 7.2(4) . . . . ?
C25 N4 C29 C28 -4.7(4) . . . . ?
Ru2 N4 C29 C28 173.5(2) . . . . ?
C38 O7 C36 C21 171.2(3) . . . . ?
C22 C21 C36 O7 -164.6(3) . . . . ?
C20 C21 C36 O7 15.4(4) . . . . ?
C47 C48 C49 C50 4.1(4) . . . . ?
C47 C48 C49 C53 -176.6(3) . . . . ?
C23 N3 C19 C20 -3.0(4) . . . . ?
Ru2 N3 C19 C20 172.8(2) . . . . ?
C23 N3 C19 C25 177.0(2) . . . . ?
Ru2 N3 C19 C25 -7.2(3) . . . . ?
C21 C20 C19 N3 -0.4(4) . . . . ?
C21 C20 C19 C25 179.6(2) . . . . ?
N4 C25 C19 N3 1.2(3) . . . . ?
C26 C25 C19 N3 -178.9(2) . . . . ?
N4 C25 C19 C20 -178.8(2) . . . . ?
C26 C25 C19 C20 1.1(4) . . . . ?
N4 C29 C28 C27 0.8(5) . . . . ?
C29 C28 C27 C26 3.8(4) . . . . ?
C29 C28 C27 C31 -173.3(3) . . . . ?
C25 C26 C27 C28 -4.5(4) . . . . ?
C25 C26 C27 C31 172.4(3) . . . . ?
C60 O1 C58 C43 -167.6(3) . . . . ?
C44 C43 C58 O1 -179.6(3) . . . . ?
C42 C43 C58 O1 0.9(4) . . . . ?
C20 C21 C22 C23 -2.2(4) . . . . ?
C36 C21 C22 C23 177.7(3) . . . . ?
C19 N3 C23 C22 3.8(4) . . . . ?
Ru2 N3 C23 C22 -171.7(2) . . . . ?
C21 C22 C23 N3 -1.2(5) . . . . ?
C41 N1 C45 C44 -1.9(5) . . . . ?
Ru1 N1 C45 C44 178.0(2) . . . . ?
C33 O5 C31 C27 -171.0(3) . . . . ?
C28 C27 C31 O5 -163.5(3) . . . . ?
C26 C27 C31 O5 19.5(4) . . . . ?
C55 O3 C53 C49 -171.2(3) . . . . ?
C50 C49 C53 O3 -154.2(3) . . . . ?
C48 C49 C53 O3 26.5(4) . . . . ?
N2 C51 C50 C49 -0.8(5) . . . . ?
C48 C49 C50 C51 -4.0(4) . . . . ?
C53 C49 C50 C51 176.7(3) . . . . ?
N1 C45 C44 C43 0.9(5) . . . . ?
C42 C43 C44 C45 0.7(5) . . . . ?
C58 C43 C44 C45 -178.9(3) . . . . ?
C64 C63 C68 C67 2.4(4) . . . . ?
C69 C63 C68 C67 -176.7(3) . . . . ?
Ru1 C63 C68 C67 -52.3(3) . . . . ?
C64 C63 C68 Ru1 54.7(2) . . . . ?
C69 C63 C68 Ru1 -124.5(3) . . . . ?
C31 O5 C33 O6 1.5(5) . . . . ?
C31 O5 C33 C35 -177.3(3) . . . . ?
C58 O1 C60 O2 -4.7(5) . . . . ?
C58 O1 C60 C62 175.8(3) . . . . ?
C63 C68 C67 C66 -2.5(4) . . . . ?
Ru1 C68 C67 C66 -54.7(3) . . . . ?
C63 C68 C67 Ru1 52.2(3) . . . . ?
C68 C63 C64 C65 -0.1(4) . . . . ?
C69 C63 C64 C65 179.0(3) . . . . ?
Ru1 C63 C64 C65 55.0(3) . . . . ?
C68 C63 C64 Ru1 -55.2(2) . . . . ?
C69 C63 C64 Ru1 123.9(3) . . . . ?
C66 C65 C64 C63 -2.2(4) . . . . ?
Ru1 C65 C64 C63 -55.2(3) . . . . ?
C66 C65 C64 Ru1 53.0(3) . . . . ?
C53 O3 C55 O4 -4.7(6) . . . . ?
C53 O3 C55 C57 175.8(4) . . . . ?
C78 C73 C74 C75 -0.2(5) . . . . ?
C79 C73 C74 C75 -176.9(3) . . . . ?
Ru2 C73 C74 C75 -53.1(3) . . . . ?
C78 C73 C74 Ru2 52.8(3) . . . . ?
C79 C73 C74 Ru2 -123.8(3) . . . . ?
C64 C65 C66 C67 2.1(4) . . . . ?
Ru1 C65 C66 C67 54.2(2) . . . . ?
C64 C65 C66 C72 -174.6(3) . . . . ?
Ru1 C65 C66 C72 -122.6(3) . . . . ?
C64 C65 C66 Ru1 -52.0(3) . . . . ?
C68 C67 C66 C65 0.1(4) . . . . ?
Ru1 C67 C66 C65 -54.6(2) . . . . ?
C68 C67 C66 C72 176.9(3) . . . . ?
Ru1 C67 C66 C72 122.2(3) . . . . ?
C68 C67 C66 Ru1 54.7(3) . . . . ?
C74 C73 C78 C77 1.2(4) . . . . ?
C79 C73 C78 C77 177.8(3) . . . . ?
Ru2 C73 C78 C77 54.3(3) . . . . ?
C74 C73 C78 Ru2 -53.1(3) . . . . ?
C79 C73 C78 Ru2 123.5(3) . . . . ?
C73 C78 C77 C76 0.1(5) . . . . ?
Ru2 C78 C77 C76 55.4(3) . . . . ?
C73 C78 C77 Ru2 -55.3(3) . . . . ?
C75 C76 C77 C78 -2.3(5) . . . . ?
C3A C76 C77 C78 -178.9(9) . . . . ?
C3 C76 C77 C78 176.1(7) . . . . ?
Ru2 C76 C77 C78 -55.3(3) . . . . ?
C75 C76 C77 Ru2 52.9(3) . . . . ?
C3A C76 C77 Ru2 -123.6(9) . . . . ?
C3 C76 C77 Ru2 -128.6(7) . . . . ?
C73 C74 C75 C76 -2.2(5) . . . . ?
Ru2 C74 C75 C76 -56.6(3) . . . . ?
C73 C74 C75 Ru2 54.4(3) . . . . ?
C77 C76 C75 C74 3.4(5) . . . . ?
C3A C76 C75 C74 178.9(12) . . . . ?
C3 C76 C75 C74 -175.3(6) . . . . ?
Ru2 C76 C75 C74 56.4(3) . . . . ?
C77 C76 C75 Ru2 -53.1(3) . . . . ?
C3A C76 C75 Ru2 122.5(12) . . . . ?
C3 C76 C75 Ru2 128.3(6) . . . . ?
C36 O7 C38 O8 -0.7(6) . . . . ?
C36 O7 C38 C40 -179.7(4) . . . . ?
C64 C63 C69 C70 -23.9(5) . . . . ?
C68 C63 C69 C70 155.2(4) . . . . ?
Ru1 C63 C69 C70 66.9(5) . . . . ?
C64 C63 C69 C71 102.9(5) . . . . ?
C68 C63 C69 C71 -78.0(5) . . . . ?
Ru1 C63 C69 C71 -166.4(4) . . . . ?
C75 C76 C3 C2 -159.8(8) . . . . ?
C77 C76 C3 C2 21.7(13) . . . . ?
Ru2 C76 C3 C2 -76.1(12) . . . . ?
C75 C76 C3 C1 78.0(11) . . . . ?
C77 C76 C3 C1 -100.5(11) . . . . ?
Ru2 C76 C3 C1 161.7(8) . . . . ?
C75 C76 C3A C2A -29(3) . . . . ?
C77 C76 C3A C2A 146.4(17) . . . . ?
Ru2 C76 C3A C2A 67(3) . . . . ?
C75 C76 C3A C1A 99(2) . . . . ?
C77 C76 C3A C1A -86(2) . . . . ?
Ru2 C76 C3A C1A -165.1(16) . . . . ?
